data_7243528
loop_
_publ_author_name
'Glinyanaya, Nataliya V.'
'Rayenko, Gennady F.'
'Korotkikh, Nikolai I.'
'Rusanov, Eduard B.'
'Ryabitsky, Alexey B.'
'Shvaika, Oles P.'

_publ_section_title
;
 Halogen-containing heteroaromatic carbenes of the 1,2,4-triazole series
 and their transformations
;
_journal_issue 49
_journal_name_full 'RSC Advances'
_journal_page_first 30841
_journal_page_last 30848
_journal_paper_doi 10.1039/D1RA04337D
_journal_volume 11
_journal_year 2021
_chemical_formula_sum 'C18 H18 Cl F2 N3 O4'
_chemical_formula_weight 413.80
_chemical_melting_point 388
_chemical_name_systematic '1-Tert-Butyl-3-phenyl-4-(2,4-difluorophenyl)-1,2,4-triazolium perchlorate'
_chemical_properties_physical Heat-sensitive
_space_group_crystal_system monoclinic
_space_group_IT_number 14
_space_group_name_Hall '-P 2yn'
_space_group_name_H-M_alt 'P 1 21/n 1'
_atom_sites_solution_hydrogens geom
_audit_creation_method SHELXL-2016/4
_audit_update_record
;
2021-03-10 deposited with the CCDC.	2021-07-27 downloaded from the CCDC.
;
_cell_angle_alpha 90
_cell_angle_beta 92.102(9)
_cell_angle_gamma 90
_cell_formula_units_Z 4
_cell_length_a 10.248(2)
_cell_length_b 9.092(2)
_cell_length_c 20.307(6)
_cell_measurement_temperature 173(2)
_cell_volume 1890.8(8)
_computing_structure_refinement 'SHELXL-2016/4 (Sheldrick, 2016)'
_diffrn_ambient_temperature 173(2)
_diffrn_measured_fraction_theta_full 1.000
_diffrn_measured_fraction_theta_max 0.996
_diffrn_radiation_type MoK\a
_diffrn_radiation_wavelength 0.71073
_diffrn_reflns_av_R_equivalents 0.0554
_diffrn_reflns_av_unetI/netI 0.0539
_diffrn_reflns_Laue_measured_fraction_full 1.000
_diffrn_reflns_Laue_measured_fraction_max 0.996
_diffrn_reflns_limit_h_max 12
_diffrn_reflns_limit_h_min -12
_diffrn_reflns_limit_k_max 11
_diffrn_reflns_limit_k_min -11
_diffrn_reflns_limit_l_max 24
_diffrn_reflns_limit_l_min -25
_diffrn_reflns_number 18531
_diffrn_reflns_point_group_measured_fraction_full 1.000
_diffrn_reflns_point_group_measured_fraction_max 0.996
_diffrn_reflns_theta_full 25.242
_diffrn_reflns_theta_max 26.488
_diffrn_reflns_theta_min 2.007
_exptl_absorpt_coefficient_mu 0.251
_exptl_crystal_colour colorless
_exptl_crystal_density_diffrn 1.454
_exptl_crystal_F_000 856
_exptl_crystal_recrystallization_method 'Vapour deposition'
_exptl_crystal_size_max 0.460
_exptl_crystal_size_mid 0.220
_exptl_crystal_size_min 0.080
_refine_diff_density_max 0.719
_refine_diff_density_min -0.482
_refine_diff_density_rms 0.085
_refine_ls_extinction_method none
_refine_ls_goodness_of_fit_ref 1.042
_refine_ls_hydrogen_treatment constr
_refine_ls_matrix_type full
_refine_ls_number_parameters 274
_refine_ls_number_reflns 3899
_refine_ls_number_restraints 38
_refine_ls_restrained_S_all 1.073
_refine_ls_R_factor_all 0.1166
_refine_ls_R_factor_gt 0.0761
_refine_ls_shift/su_max 0.003
_refine_ls_shift/su_mean 0.000
_refine_ls_structure_factor_coef Fsqd
_refine_ls_weighting_details 'w=1/[\s^2^(Fo^2^)+(0.1148P)^2^+2.9087P] where P=(Fo^2^+2Fc^2^)/3'
_refine_ls_weighting_scheme calc
_refine_ls_wR_factor_gt 0.2023
_refine_ls_wR_factor_ref 0.2327
_reflns_Friedel_coverage 0.000
_reflns_number_gt 2549
_reflns_number_total 3899
_reflns_threshold_expression 'I > 2\s(I)'
_cod_data_source_file d1ra04337d2.cif
_cod_data_source_block ng134
_cod_original_cell_volume 1891.0(8)
_cod_original_sg_symbol_H-M 'P 21/n'
_cod_database_code 7243528
_shelx_shelxl_version_number 2016/4
_shelx_space_group_comment
;
The symmetry employed for this shelxl refinement is uniquely defined
by the following loop, which should always be used as a source of
symmetry information in preference to the above space-group names.
They are only intended as comments.
;
_shelx_estimated_absorpt_t_min 0.893
_shelx_estimated_absorpt_t_max 0.980

loop_
_space_group_symop_operation_xyz
'x, y, z'
'-x+1/2, y+1/2, -z+1/2'
'-x, -y, -z'
'x-1/2, -y-1/2, z-1/2'

loop_
_atom_site_label
_atom_site_type_symbol
_atom_site_fract_x
_atom_site_fract_y
_atom_site_fract_z
_atom_site_U_iso_or_equiv
_atom_site_adp_type
_atom_site_occupancy
_atom_site_site_symmetry_order
_atom_site_calc_flag
_atom_site_refinement_flags_posn
_atom_site_refinement_flags_adp
_atom_site_refinement_flags_occupancy
_atom_site_disorder_assembly
_atom_site_disorder_group
CL1A Cl 0.6248(3) 0.0956(4) 0.19603(15) 0.0396(8) Uani 0.669(9) 1 d D . P A 1
O1A O 0.6393(13) 0.2456(7) 0.2112(6) 0.274(9) Uani 0.669(9) 1 d D . P A 1
O2A O 0.5000(6) 0.0380(17) 0.1992(5) 0.247(10) Uani 0.669(9) 1 d D . P A 1
O3A O 0.7082(7) 0.0142(11) 0.2383(3) 0.136(5) Uani 0.669(9) 1 d D . P A 1
O4A O 0.6700(5) 0.0822(6) 0.13033(19) 0.0636(19) Uani 0.669(9) 1 d D . P A 1
CL1B Cl 0.6090(6) 0.1177(7) 0.1865(3) 0.0273(14) Uiso 0.331(9) 1 d D . P A 2
O1B O 0.592(3) 0.230(3) 0.1388(11) 0.31(2) Uiso 0.331(9) 1 d D . P A 2
O2B O 0.577(3) -0.0214(19) 0.1592(14) 0.32(2) Uiso 0.331(9) 1 d D . P A 2
O3B O 0.5213(14) 0.1455(18) 0.2370(6) 0.104(6) Uiso 0.331(9) 1 d D . P A 2
O4B O 0.7389(11) 0.115(4) 0.2120(14) 0.39(4) Uiso 0.331(9) 1 d D . P A 2
C3 C 0.9637(3) 0.7785(4) 0.05047(18) 0.0313(8) Uani 1 1 d . . . . .
C5 C 0.9031(4) 0.8610(4) 0.14604(19) 0.0372(9) Uani 1 1 d . . . . .
H5A H 0.853527 0.886323 0.182995 0.045 Uiso 1 1 calc R U . . .
C6 C 1.1262(4) 0.9506(5) 0.18704(19) 0.0397(10) Uani 1 1 d . . . . .
C7 C 1.2010(4) 1.0669(5) 0.1502(2) 0.0467(11) Uani 1 1 d . . . . .
H7A H 1.246002 1.020750 0.113819 0.070 Uiso 1 1 calc R U . . .
H7B H 1.139996 1.141405 0.132690 0.070 Uiso 1 1 calc R U . . .
H7C H 1.265289 1.113570 0.180422 0.070 Uiso 1 1 calc R U . . .
C8 C 1.2169(6) 0.8259(6) 0.2083(3) 0.0680(16) Uani 1 1 d . . . . .
H8A H 1.260790 0.787512 0.169827 0.102 Uiso 1 1 calc R U . . .
H8B H 1.282226 0.862436 0.240708 0.102 Uiso 1 1 calc R U . . .
H8C H 1.166026 0.747113 0.228065 0.102 Uiso 1 1 calc R U . . .
C9 C 1.0552(5) 1.0152(6) 0.2435(2) 0.0643(15) Uani 1 1 d . . . . .
H9A H 1.118396 1.058363 0.275299 0.096 Uiso 1 1 calc R U . . .
H9B H 0.995037 1.091622 0.226991 0.096 Uiso 1 1 calc R U . . .
H9C H 1.005782 0.937714 0.265037 0.096 Uiso 1 1 calc R U . . .
C10 C 0.7250(3) 0.7516(4) 0.07726(18) 0.0327(8) Uani 1 1 d . . . . .
C11 C 0.6530(4) 0.8296(4) 0.02995(18) 0.0349(9) Uani 1 1 d . . . . .
C12 C 0.5275(4) 0.7924(5) 0.0120(2) 0.0431(10) Uani 1 1 d . . . . .
H12A H 0.478853 0.844996 -0.021070 0.052 Uiso 1 1 calc R U . . .
C13 C 0.4760(4) 0.6750(5) 0.0442(2) 0.0452(11) Uani 1 1 d . . . . .
C14 C 0.5421(4) 0.5954(5) 0.0918(2) 0.0493(11) Uani 1 1 d . . . . .
H14A H 0.501521 0.514699 0.112647 0.059 Uiso 1 1 calc R U . . .
C15 C 0.6695(4) 0.6348(5) 0.1091(2) 0.0416(10) Uani 1 1 d . . . . .
H15A H 0.717724 0.582052 0.142207 0.050 Uiso 1 1 calc R U . . .
C18 C 0.9666(3) 0.7090(4) -0.01457(18) 0.0326(8) Uani 1 1 d . . . . .
C19 C 0.8748(4) 0.6060(4) -0.03607(18) 0.0343(8) Uani 1 1 d . . . . .
H19A H 0.804387 0.580889 -0.009069 0.041 Uiso 1 1 calc R U . . .
C20 C 0.8861(4) 0.5397(5) -0.09720(19) 0.0388(9) Uani 1 1 d . . . . .
H20A H 0.822110 0.470719 -0.112323 0.047 Uiso 1 1 calc R U . . .
C21 C 0.9891(4) 0.5730(5) -0.1360(2) 0.0431(10) Uani 1 1 d . . . . .
H21A H 0.996420 0.527384 -0.177746 0.052 Uiso 1 1 calc R U . . .
C22 C 1.0824(4) 0.6736(5) -0.1137(2) 0.0441(10) Uani 1 1 d . . . . .
H22A H 1.154527 0.695383 -0.140118 0.053 Uiso 1 1 calc R U . . .
C23 C 1.0713(4) 0.7424(5) -0.05374(19) 0.0392(9) Uani 1 1 d . . . . .
H23A H 1.134918 0.812350 -0.039142 0.047 Uiso 1 1 calc R U . . .
F16 F 0.7098(2) 0.9443(3) 0.00107(12) 0.0476(6) Uani 1 1 d . . . . .
F17 F 0.3520(2) 0.6353(4) 0.02726(16) 0.0689(9) Uani 1 1 d . . . . .
N1 N 1.0270(3) 0.8854(4) 0.13923(15) 0.0350(7) Uani 1 1 d . . . . .
N2 N 1.0680(3) 0.8354(4) 0.08006(15) 0.0358(8) Uani 1 1 d . . . . .
N4 N 0.8586(3) 0.7929(4) 0.09055(15) 0.0334(7) Uani 1 1 d . . . . .

loop_
_atom_site_aniso_label
_atom_site_aniso_U_11
_atom_site_aniso_U_22
_atom_site_aniso_U_33
_atom_site_aniso_U_23
_atom_site_aniso_U_13
_atom_site_aniso_U_12
CL1A 0.0292(11) 0.0612(17) 0.0291(12) 0.0043(10) 0.0110(8) 0.0153(10)
O1A 0.294(19) 0.36(3) 0.174(12) -0.077(15) 0.120(12) 0.056(18)
O2A 0.078(6) 0.54(3) 0.117(8) 0.115(13) -0.020(6) -0.095(11)
O3A 0.090(5) 0.260(13) 0.059(4) -0.028(6) 0.000(4) 0.072(7)
O4A 0.090(4) 0.059(4) 0.043(3) -0.003(2) 0.011(3) -0.003(3)
C3 0.0318(18) 0.0298(19) 0.0322(19) 0.0005(16) -0.0016(15) -0.0016(15)
C5 0.040(2) 0.040(2) 0.031(2) -0.0015(17) 0.0019(16) -0.0010(17)
C6 0.046(2) 0.040(2) 0.033(2) -0.0003(18) -0.0105(17) -0.0090(18)
C7 0.051(2) 0.047(3) 0.042(2) 0.001(2) -0.0036(19) -0.009(2)
C8 0.081(4) 0.050(3) 0.070(3) 0.014(3) -0.042(3) -0.008(3)
C9 0.073(3) 0.080(4) 0.040(3) -0.014(2) 0.003(2) -0.035(3)
C10 0.0326(19) 0.036(2) 0.0297(18) -0.0061(16) 0.0023(15) 0.0001(16)
C11 0.036(2) 0.038(2) 0.0306(19) -0.0042(17) 0.0054(15) -0.0005(17)
C12 0.034(2) 0.053(3) 0.042(2) -0.009(2) -0.0022(17) 0.0027(19)
C13 0.0283(19) 0.060(3) 0.047(2) -0.010(2) 0.0034(17) -0.0068(19)
C14 0.047(2) 0.058(3) 0.044(2) -0.003(2) 0.0133(19) -0.014(2)
C15 0.044(2) 0.046(3) 0.035(2) 0.0043(19) 0.0073(17) -0.0017(19)
C18 0.0338(19) 0.032(2) 0.0317(19) -0.0001(16) -0.0028(15) 0.0019(16)
C19 0.0332(19) 0.037(2) 0.033(2) -0.0010(17) 0.0032(15) 0.0017(16)
C20 0.043(2) 0.035(2) 0.039(2) -0.0059(18) -0.0005(17) 0.0031(18)
C21 0.049(2) 0.045(3) 0.036(2) -0.0059(19) 0.0041(18) 0.0084(19)
C22 0.041(2) 0.054(3) 0.038(2) -0.001(2) 0.0094(18) 0.002(2)
C23 0.034(2) 0.043(2) 0.040(2) -0.0010(19) 0.0023(16) -0.0029(17)
F16 0.0483(14) 0.0449(14) 0.0495(15) 0.0113(12) -0.0004(11) -0.0024(11)
F17 0.0362(14) 0.087(2) 0.084(2) -0.0083(17) -0.0022(13) -0.0159(14)
N1 0.0399(17) 0.0359(18) 0.0288(16) -0.0030(14) -0.0042(13) -0.0013(15)
N2 0.0365(17) 0.0378(18) 0.0328(17) -0.0021(14) -0.0020(13) -0.0006(14)
N4 0.0331(16) 0.0370(18) 0.0302(16) -0.0025(14) 0.0005(13) -0.0025(14)

loop_
_atom_type_symbol
_atom_type_description
_atom_type_scat_dispersion_real
_atom_type_scat_dispersion_imag
_atom_type_scat_source
C C 0.0033 0.0016 'International Tables Vol C Tables 4.2.6.8 and 6.1.1.4'
H H 0.0000 0.0000 'International Tables Vol C Tables 4.2.6.8 and 6.1.1.4'
N N 0.0061 0.0033 'International Tables Vol C Tables 4.2.6.8 and 6.1.1.4'
O O 0.0106 0.0060 'International Tables Vol C Tables 4.2.6.8 and 6.1.1.4'
F F 0.0171 0.0103 'International Tables Vol C Tables 4.2.6.8 and 6.1.1.4'
Cl Cl 0.1484 0.1585 'International Tables Vol C Tables 4.2.6.8 and 6.1.1.4'

loop_
_geom_angle_atom_site_label_1
_geom_angle_atom_site_label_2
_geom_angle_atom_site_label_3
_geom_angle
_geom_angle_site_symmetry_1
_geom_angle_site_symmetry_3
_geom_angle_publ_flag
O2Aa CL1Aa O3A 108.4(6) . . ?
O2Aa CL1Aa O1A 116.6(7) . . ?
O3Aa CL1Aa O1A 108.8(7) . . ?
O2Aa CL1Aa O4A 109.9(5) . . ?
O3Aa CL1Aa O4A 108.3(4) . . ?
O1Aa CL1Aa O4A 104.6(5) . . ?
O3Bb CL1Bb O4B 110.7(9) . . ?
O3Bb CL1Bb O1B 107.6(9) . . ?
O4Bb CL1Bb O1B 110.7(9) . . ?
O3Bb CL1Bb O2B 107.4(9) . . ?
O4Bb CL1Bb O2B 109.5(9) . . ?
O1Bb CL1Bb O2B 110.8(9) . . ?
N2 C3 N4 109.4(3) . . ?
N2 C3 C18 122.6(3) . . ?
N4 C3 C18 127.9(3) . . ?
N1 C5 N4 106.9(3) . . ?
C9 C6 N1 108.2(3) . . ?
C9 C6 C7 111.8(4) . . ?
N1 C6 C7 107.4(3) . . ?
C9 C6 C8 112.6(4) . . ?
N1 C6 C8 106.4(3) . . ?
C7 C6 C8 110.2(4) . . ?
C15 C10 C11 120.1(4) . . ?
C15 C10 N4 121.4(4) . . ?
C11 C10 N4 118.4(3) . . ?
F16 C11 C12 119.7(4) . . ?
F16 C11 C10 118.2(3) . . ?
C12 C11 C10 122.1(4) . . ?
C11 C12 C13 116.2(4) . . ?
F17 C13 C14 118.3(4) . . ?
F17 C13 C12 117.5(4) . . ?
C14 C13 C12 124.2(4) . . ?
C13 C14 C15 118.6(4) . . ?
C10 C15 C14 118.8(4) . . ?
C19 C18 C23 119.7(3) . . ?
C19 C18 C3 122.6(3) . . ?
C23 C18 C3 117.5(3) . . ?
C18 C19 C20 119.8(4) . . ?
C21 C20 C19 120.5(4) . . ?
C20 C21 C22 119.6(4) . . ?
C23 C22 C21 120.6(4) . . ?
C22 C23 C18 119.7(4) . . ?
C5 N1 N2 111.7(3) . . ?
C5 N1 C6 129.7(3) . . ?
N2 N1 C6 118.5(3) . . ?
C3 N2 N1 105.2(3) . . ?
C5 N4 C3 106.7(3) . . ?
C5 N4 C10 124.6(3) . . ?
C3 N4 C10 128.6(3) . . ?

loop_
_geom_bond_atom_site_label_1
_geom_bond_atom_site_label_2
_geom_bond_distance
_geom_bond_site_symmetry_2
_geom_bond_publ_flag
CL1Aa O2A 1.385(4) . ?
CL1Aa O3A 1.400(4) . ?
CL1Aa O1A 1.405(5) . ?
CL1Aa O4A 1.433(4) . ?
CL1Bb O3B 1.410(5) . ?
CL1Bb O4B 1.412(5) . ?
CL1Bb O1B 1.414(5) . ?
CL1Bb O2B 1.415(5) . ?
C3 N2 1.313(5) . ?
C3 N4 1.380(5) . ?
C3 C18 1.466(5) . ?
C5 N1 1.300(5) . ?
C5 N4 1.351(5) . ?
C6 C9 1.500(6) . ?
C6 N1 1.502(5) . ?
C6 C7 1.519(6) . ?
C6 C8 1.519(6) . ?
C10 C15 1.376(6) . ?
C10 C11 1.385(5) . ?
C10 N4 1.435(5) . ?
C11 F16 1.340(5) . ?
C11 C12 1.366(5) . ?
C12 C13 1.369(6) . ?
C13 F17 1.353(4) . ?
C13 C14 1.367(6) . ?
C14 C15 1.387(6) . ?
C18 C19 1.386(5) . ?
C18 C23 1.393(5) . ?
C19 C20 1.389(5) . ?
C20 C21 1.374(6) . ?
C21 C22 1.387(6) . ?
C22 C23 1.378(6) . ?
N1 N2 1.365(4) . ?

loop_
_geom_torsion_atom_site_label_1
_geom_torsion_atom_site_label_2
_geom_torsion_atom_site_label_3
_geom_torsion_atom_site_label_4
_geom_torsion
_geom_torsion_site_symmetry_1
_geom_torsion_site_symmetry_2
_geom_torsion_site_symmetry_3
_geom_torsion_site_symmetry_4
_geom_torsion_publ_flag
C15 C10 C11 F16 178.8(3) . . . . ?
N4 C10 C11 F16 -3.0(5) . . . . ?
C15 C10 C11 C12 -1.7(6) . . . . ?
N4 C10 C11 C12 176.5(3) . . . . ?
F16 C11 C12 C13 -179.3(4) . . . . ?
C10 C11 C12 C13 1.2(6) . . . . ?
C11 C12 C13 F17 -179.7(4) . . . . ?
C11 C12 C13 C14 -0.4(7) . . . . ?
F17 C13 C14 C15 179.4(4) . . . . ?
C12 C13 C14 C15 0.1(7) . . . . ?
C11 C10 C15 C14 1.3(6) . . . . ?
N4 C10 C15 C14 -176.8(4) . . . . ?
C13 C14 C15 C10 -0.6(6) . . . . ?
N2 C3 C18 C19 156.6(4) . . . . ?
N4 C3 C18 C19 -21.8(6) . . . . ?
N2 C3 C18 C23 -19.2(5) . . . . ?
N4 C3 C18 C23 162.4(4) . . . . ?
C23 C18 C19 C20 -1.6(6) . . . . ?
C3 C18 C19 C20 -177.3(3) . . . . ?
C18 C19 C20 C21 1.4(6) . . . . ?
C19 C20 C21 C22 0.0(6) . . . . ?
C20 C21 C22 C23 -1.2(7) . . . . ?
C21 C22 C23 C18 1.0(6) . . . . ?
C19 C18 C23 C22 0.5(6) . . . . ?
C3 C18 C23 C22 176.4(4) . . . . ?
N4 C5 N1 N2 0.1(4) . . . . ?
N4 C5 N1 C6 -176.4(4) . . . . ?
C9 C6 N1 C5 -11.3(6) . . . . ?
C7 C6 N1 C5 -132.1(4) . . . . ?
C8 C6 N1 C5 109.9(5) . . . . ?
C9 C6 N1 N2 172.5(4) . . . . ?
C7 C6 N1 N2 51.6(5) . . . . ?
C8 C6 N1 N2 -66.4(5) . . . . ?
N4 C3 N2 N1 0.1(4) . . . . ?
C18 C3 N2 N1 -178.6(3) . . . . ?
C5 N1 N2 C3 -0.1(4) . . . . ?
C6 N1 N2 C3 176.8(3) . . . . ?
N1 C5 N4 C3 0.0(4) . . . . ?
N1 C5 N4 C10 -177.6(3) . . . . ?
N2 C3 N4 C5 0.0(4) . . . . ?
C18 C3 N4 C5 178.5(4) . . . . ?
N2 C3 N4 C10 177.4(4) . . . . ?
C18 C3 N4 C10 -4.0(6) . . . . ?
C15 C10 N4 C5 -73.4(5) . . . . ?
C11 C10 N4 C5 108.4(4) . . . . ?
C15 C10 N4 C3 109.5(5) . . . . ?
C11 C10 N4 C3 -68.6(5) . . . . ?
